data_1513762
loop_
_publ_author_name
'Huo, Ping'
'Liu, Wanyun'
'He, Xiaohui'
'Wei, Zhenhong'
'Chen, Yiwang'

_publ_section_title
;
 Substituent effects and activation mechanism of norbornene polymerization
 catalyzed by three-dimensional geometry \a-diimine palladium complexes
;
_journal_issue 4
_journal_name_full 'Polymer Chemistry'
_journal_page_first 1210
_journal_paper_doi 10.1039/c3py01092a
_journal_volume 5
_journal_year 2014
_chemical_formula_moiety 'C33 H31 Cl N2 Pd, C H2 Cl2'
_chemical_formula_sum 'C34 H33 Cl3 N2 Pd'
_chemical_formula_weight 682.37
_chemical_name_systematic
; 
 ? 
;
_space_group_IT_number 7
_symmetry_cell_setting monoclinic
_symmetry_space_group_name_Hall 'P -2yac'
_symmetry_space_group_name_H-M 'P 1 n 1'
_atom_sites_solution_hydrogens geom
_atom_sites_solution_primary direct
_atom_sites_solution_secondary difmap
_audit_creation_method SHELXL-97
_cell_angle_alpha 90.00
_cell_angle_beta 101.9060(10)
_cell_angle_gamma 90.00
_cell_formula_units_Z 2
_cell_length_a 11.7926(8)
_cell_length_b 9.4147(6)
_cell_length_c 14.5550(10)
_cell_measurement_reflns_used 9198
_cell_measurement_temperature 296(2)
_cell_measurement_theta_max 28.23
_cell_measurement_theta_min 2.49
_cell_volume 1581.19(18)
_computing_cell_refinement 'Bruker SAINT'
_computing_data_collection 'Bruker APEX2'
_computing_data_reduction 'Bruker SAINT'
_computing_molecular_graphics 'Bruker SHELXTL'
_computing_publication_material 'Bruker SHELXTL'
_computing_structure_refinement 'SHELXL-97 (Sheldrick, 2008)'
_computing_structure_solution 'SHELXS-97 (Sheldrick, 2008)'
_diffrn_ambient_temperature 296(2)
_diffrn_measured_fraction_theta_full 0.999
_diffrn_measured_fraction_theta_max 0.999
_diffrn_measurement_device_type 'Bruker APEX-II CCD'
_diffrn_measurement_method '\f and \w scans'
_diffrn_radiation_monochromator graphite
_diffrn_radiation_source 'fine-focus sealed tube'
_diffrn_radiation_type MoK\a
_diffrn_radiation_wavelength 0.71073
_diffrn_reflns_av_R_equivalents 0.0145
_diffrn_reflns_av_sigmaI/netI 0.0220
_diffrn_reflns_limit_h_max 14
_diffrn_reflns_limit_h_min -14
_diffrn_reflns_limit_k_max 11
_diffrn_reflns_limit_k_min -11
_diffrn_reflns_limit_l_max 17
_diffrn_reflns_limit_l_min -16
_diffrn_reflns_number 11878
_diffrn_reflns_theta_full 25.50
_diffrn_reflns_theta_max 25.50
_diffrn_reflns_theta_min 2.49
_diffrn_standards_number 0
_exptl_absorpt_coefficient_mu 0.866
_exptl_absorpt_correction_T_max 0.8126
_exptl_absorpt_correction_T_min 0.7812
_exptl_absorpt_correction_type multi-scan
_exptl_absorpt_process_details 'SADABS, v2.10 (Sheldrick, G.M., 2003)'
_exptl_crystal_colour yellow
_exptl_crystal_density_diffrn 1.433
_exptl_crystal_density_method 'not measured'
_exptl_crystal_description block
_exptl_crystal_F_000 696
_exptl_crystal_size_max 0.30
_exptl_crystal_size_mid 0.26
_exptl_crystal_size_min 0.25
_refine_diff_density_max 0.340
_refine_diff_density_min -0.184
_refine_diff_density_rms 0.040
_refine_ls_abs_structure_details 'Flack H D (1983), Acta Cryst. A39, 876-881'
_refine_ls_abs_structure_Flack -0.004(19)
_refine_ls_extinction_method none
_refine_ls_goodness_of_fit_ref 1.051
_refine_ls_hydrogen_treatment constr
_refine_ls_matrix_type full
_refine_ls_number_parameters 394
_refine_ls_number_reflns 5413
_refine_ls_number_restraints 50
_refine_ls_restrained_S_all 1.053
_refine_ls_R_factor_all 0.0227
_refine_ls_R_factor_gt 0.0213
_refine_ls_shift/su_max 0.010
_refine_ls_shift/su_mean 0.000
_refine_ls_structure_factor_coef Fsqd
_refine_ls_weighting_details 'calc w=1/[\s^2^(Fo^2^)+(0.0382P)^2^+0.0526P] where P=(Fo^2^+2Fc^2^)/3'
_refine_ls_weighting_scheme calc
_refine_ls_wR_factor_gt 0.0564
_refine_ls_wR_factor_ref 0.0575
_reflns_number_gt 5195
_reflns_number_total 5413
_reflns_threshold_expression >2sigma(I)
_cod_data_source_file c3py01092a.txt
_cod_data_source_block C1
_cod_depositor_comments
;
The following automatic conversions were performed:

'_symmetry_cell_setting' value 'Monoclinic' changed to 'monoclinic'
according to
/usr/data/users/saulius/automatic-downloads/current/RSC/lib/dictionaries/cif_core.dic
dictionary named 'cif_core.dic' version 2.4.2 from
2011-04-26.

'_exptl_absorpt_correction_type' value 'Multi-scan'
changed to 'multi-scan' according to
/usr/data/users/saulius/automatic-downloads/current/RSC/lib/dictionaries/cif_core.dic
dictionary named 'cif_core.dic' version 2.4.2 from 2011-04-26.

Automatic conversion script
Id: cif_fix_values 2281 2013-09-26 08:29:07Z andrius 
;
_cod_original_sg_symbol_H-M 'P n'
_cod_database_code 1513762

loop_
_symmetry_equiv_pos_as_xyz
'x, y, z'
'x+1/2, -y, z+1/2'

loop_
_atom_site_label
_atom_site_type_symbol
_atom_site_fract_x
_atom_site_fract_y
_atom_site_fract_z
_atom_site_U_iso_or_equiv
_atom_site_adp_type
_atom_site_occupancy
_atom_site_symmetry_multiplicity
_atom_site_calc_flag
_atom_site_refinement_flags
_atom_site_disorder_assembly
_atom_site_disorder_group
Pd1 Pd 0.08705(2) 0.772765(15) 0.544080(18) 0.04300(6) Uani 1 1 d . . .
Cl1 Cl 0.10288(16) 1.01355(8) 0.54961(13) 0.0898(4) Uani 1 1 d . . .
C7 C 0.1441(3) 0.3540(3) 0.4374(2) 0.0471(6) Uani 1 1 d . . .
H7 H 0.1167 0.2844 0.4779 0.057 Uiso 1 1 calc R . .
C10 C 0.2192(3) 0.5362(3) 0.32684(18) 0.0513(6) Uani 1 1 d . . .
H10 H 0.2474 0.6023 0.2846 0.062 Uiso 1 1 calc R . .
C6 C 0.2730(2) 0.3426(3) 0.4390(2) 0.0453(6) Uani 1 1 d . . .
C5 C 0.3142(2) 0.4383(3) 0.37971(19) 0.0509(6) Uani 1 1 d . . .
C8 C 0.0782(2) 0.3488(3) 0.3358(2) 0.0543(7) Uani 1 1 d . . .
C9 C 0.1187(3) 0.4462(3) 0.2774(2) 0.0576(7) Uani 1 1 d . . .
N1 N 0.0815(3) 0.5548(2) 0.5316(2) 0.0396(5) Uani 1 1 d . . .
C15 C 0.1297(2) 0.5058(3) 0.46624(18) 0.0409(5) Uani 1 1 d . . .
N2 N 0.1592(4) 0.7414(3) 0.4185(3) 0.0454(7) Uani 1 1 d . . .
C16 C 0.1717(2) 0.6112(3) 0.40379(18) 0.0443(5) Uani 1 1 d . . .
C17 C 0.1858(2) 0.8471(2) 0.35384(18) 0.0469(6) Uani 1 1 d . . .
C22 C 0.2944(3) 0.9094(3) 0.3720(2) 0.0551(7) Uani 1 1 d . . .
C18 C 0.0975(3) 0.8891(3) 0.2799(2) 0.0597(7) Uani 1 1 d . . .
C25 C 0.0258(2) 0.4558(3) 0.5832(2) 0.0473(6) Uani 1 1 d . . .
C1 C 0.3500(3) 0.2504(3) 0.4949(2) 0.0546(7) Uani 1 1 d . . .
H1 H 0.3242 0.1883 0.5358 0.066 Uiso 1 1 calc R . .
C2 C 0.4656(3) 0.2522(3) 0.4889(3) 0.0694(9) Uani 1 1 d . . .
H2 H 0.5179 0.1911 0.5260 0.083 Uiso 1 1 calc R . .
C4 C 0.4281(3) 0.4387(3) 0.3738(2) 0.0665(8) Uani 1 1 d . . .
H4 H 0.4546 0.5017 0.3337 0.080 Uiso 1 1 calc R . .
C26 C -0.0931(3) 0.4322(4) 0.5486(3) 0.0687(8) Uani 1 1 d . . .
C11 C -0.0161(3) 0.2664(3) 0.3015(3) 0.0702(9) Uani 1 1 d . . .
H11 H -0.0432 0.2010 0.3399 0.084 Uiso 1 1 calc R . .
C3 C 0.5037(3) 0.3446(4) 0.4279(3) 0.0757(9) Uani 1 1 d . . .
H3 H 0.5812 0.3434 0.4232 0.091 Uiso 1 1 calc R . .
C14 C 0.0643(4) 0.4594(4) 0.1836(2) 0.0792(10) Uani 1 1 d . . .
H14 H 0.0922 0.5222 0.1442 0.095 Uiso 1 1 calc R . .
C20 C 0.2339(4) 1.0576(3) 0.2372(3) 0.0802(11) Uani 1 1 d . . .
H20 H 0.2501 1.1294 0.1980 0.096 Uiso 1 1 calc R . .
C21 C 0.3167(3) 1.0154(3) 0.3109(2) 0.0681(9) Uani 1 1 d . . .
H21 H 0.3895 1.0575 0.3210 0.082 Uiso 1 1 calc R . .
C33 C 0.0198(6) 0.7766(4) 0.6623(4) 0.0631(13) Uani 1 1 d . . .
H33A H -0.0595 0.7459 0.6473 0.095 Uiso 1 1 calc R . .
H33B H 0.0236 0.8716 0.6867 0.095 Uiso 1 1 calc R . .
H33C H 0.0637 0.7142 0.7085 0.095 Uiso 1 1 calc R . .
C13 C -0.0317(5) 0.3774(6) 0.1504(3) 0.1048(16) Uani 1 1 d . . .
H13 H -0.0704 0.3868 0.0883 0.126 Uiso 1 1 calc R . .
C12 C -0.0713(4) 0.2825(5) 0.2070(4) 0.0983(16) Uani 1 1 d . . .
H12 H -0.1360 0.2274 0.1827 0.118 Uiso 1 1 calc R . .
C29 C 0.0218(5) 0.2928(4) 0.7068(3) 0.0881(14) Uani 1 1 d . . .
H29 H 0.0584 0.2428 0.7598 0.106 Uiso 1 1 calc R . .
C28 C -0.0943(6) 0.2730(5) 0.6710(4) 0.0911(16) Uani 1 1 d . . .
H28 H -0.1353 0.2109 0.7017 0.109 Uiso 1 1 calc R . .
C32 C -0.1560(3) 0.5035(6) 0.4606(3) 0.0970(13) Uani 1 1 d . . .
H32A H -0.2357 0.4743 0.4475 0.146 Uiso 1 1 calc R . .
H32B H -0.1209 0.4772 0.4092 0.146 Uiso 1 1 calc R . .
H32C H -0.1517 0.6047 0.4689 0.146 Uiso 1 1 calc R . .
C31 C 0.2124(4) 0.4186(5) 0.6955(3) 0.0973(14) Uani 1 1 d . . .
H31A H 0.2526 0.3956 0.6465 0.146 Uiso 1 1 calc R . .
H31B H 0.2418 0.3610 0.7497 0.146 Uiso 1 1 calc R . .
H31C H 0.2241 0.5171 0.7118 0.146 Uiso 1 1 calc R . .
C30 C 0.0866(3) 0.3907(3) 0.6625(2) 0.0634(9) Uani 1 1 d . . .
C27 C -0.1491(4) 0.3374(5) 0.5961(4) 0.0847(12) Uani 1 1 d . . .
H27 H -0.2276 0.3193 0.5740 0.102 Uiso 1 1 calc R . .
C24 C -0.0207(4) 0.8266(5) 0.2646(3) 0.0890(11) Uani 1 1 d . . .
H24A H -0.0205 0.7351 0.2356 0.133 Uiso 1 1 calc R . .
H24B H -0.0744 0.8879 0.2245 0.133 Uiso 1 1 calc R . .
H24C H -0.0436 0.8165 0.3238 0.133 Uiso 1 1 calc R . .
C23 C 0.3847(3) 0.8649(4) 0.4538(3) 0.0820(10) Uani 1 1 d . . .
H23A H 0.3536 0.8686 0.5097 0.123 Uiso 1 1 calc R . .
H23B H 0.4500 0.9277 0.4603 0.123 Uiso 1 1 calc R . .
H23C H 0.4089 0.7696 0.4443 0.123 Uiso 1 1 calc R . .
C19 C 0.1263(4) 0.9957(4) 0.2197(2) 0.0770(10) Uani 1 1 d . . .
H19 H 0.0713 1.0241 0.1676 0.092 Uiso 1 1 calc R . .
C35 C 0.7823(9) 0.9738(13) 0.4807(9) 0.125(4) Uani 0.670(13) 1 d PU A 1
H35A H 0.8613 0.9484 0.4781 0.151 Uiso 0.670(13) 1 calc PR A 1
H35B H 0.7847 1.0293 0.5372 0.151 Uiso 0.670(13) 1 calc PR A 1
Cl2 Cl 0.7064(4) 0.8247(4) 0.4872(3) 0.1533(17) Uani 0.670(13) 1 d PU A 1
Cl3 Cl 0.7245(6) 1.0782(8) 0.3831(6) 0.181(2) Uani 0.670(13) 1 d PU A 1
C35A C 0.806(3) 1.001(4) 0.429(2) 0.165(11) Uani 0.330(13) 1 d PU A 2
H35C H 0.8399 1.0846 0.4627 0.197 Uiso 0.330(13) 1 calc PR A 2
H35D H 0.8685 0.9374 0.4216 0.197 Uiso 0.330(13) 1 calc PR A 2
Cl2A Cl 0.7047(12) 0.909(4) 0.4957(9) 0.298(10) Uani 0.330(13) 1 d PU A 2
Cl3A Cl 0.7346(9) 1.0430(17) 0.3323(12) 0.175(5) Uani 0.330(13) 1 d PU A 2

loop_
_atom_site_aniso_label
_atom_site_aniso_U_11
_atom_site_aniso_U_22
_atom_site_aniso_U_33
_atom_site_aniso_U_23
_atom_site_aniso_U_13
_atom_site_aniso_U_12
Pd1 0.05721(10) 0.03186(9) 0.04465(9) -0.00497(14) 0.02145(6) -0.00226(15)
Cl1 0.1406(11) 0.0362(3) 0.1111(7) -0.0145(7) 0.0688(7) -0.0110(6)
C7 0.0645(16) 0.0335(14) 0.0474(14) -0.0031(12) 0.0211(12) -0.0026(12)
C10 0.0776(18) 0.0386(14) 0.0459(14) 0.0002(10) 0.0315(13) 0.0040(11)
C6 0.0620(16) 0.0356(16) 0.0413(14) -0.0063(12) 0.0177(12) 0.0030(12)
C5 0.0713(17) 0.0378(13) 0.0498(14) -0.0061(11) 0.0265(12) 0.0021(11)
C8 0.0678(16) 0.0428(15) 0.0525(16) -0.0141(12) 0.0129(13) 0.0069(12)
C9 0.0816(19) 0.0444(15) 0.0494(15) -0.0055(12) 0.0194(13) 0.0159(13)
N1 0.0474(10) 0.0341(8) 0.0398(16) -0.0007(10) 0.0153(10) -0.0041(12)
C15 0.0490(13) 0.0373(13) 0.0383(14) 0.0014(11) 0.0136(11) -0.0014(11)
N2 0.0620(18) 0.0337(13) 0.0461(16) -0.0017(10) 0.0242(13) -0.0022(11)
C16 0.0605(14) 0.0355(14) 0.0416(13) 0.0007(10) 0.0210(11) 0.0005(10)
C17 0.0762(16) 0.0277(12) 0.0438(13) -0.0001(10) 0.0287(12) 0.0010(11)
C22 0.0775(19) 0.0402(15) 0.0555(16) -0.0044(11) 0.0317(14) -0.0058(12)
C18 0.085(2) 0.0424(15) 0.0527(16) -0.0013(12) 0.0172(14) 0.0065(13)
C25 0.0629(16) 0.0368(14) 0.0498(16) -0.0050(11) 0.0295(13) -0.0065(11)
C1 0.0699(19) 0.0410(15) 0.0526(17) -0.0016(12) 0.0121(14) 0.0046(13)
C2 0.065(2) 0.064(2) 0.077(2) -0.0063(16) 0.0090(17) 0.0048(14)
C4 0.077(2) 0.0577(18) 0.076(2) -0.0054(16) 0.0404(16) -0.0085(15)
C26 0.0710(19) 0.0624(18) 0.084(2) -0.0137(16) 0.0421(17) -0.0161(15)
C11 0.077(2) 0.0507(17) 0.080(2) -0.0210(15) 0.0106(18) 0.0020(14)
C3 0.0608(18) 0.074(2) 0.096(3) -0.012(2) 0.0255(17) -0.0008(16)
C14 0.114(3) 0.070(2) 0.0502(17) -0.0097(16) 0.0098(18) 0.020(2)
C20 0.153(4) 0.0397(16) 0.064(2) 0.0026(15) 0.059(2) -0.004(2)
C21 0.106(3) 0.0426(17) 0.071(2) -0.0060(15) 0.0532(19) -0.0143(16)
C33 0.088(3) 0.059(2) 0.053(2) -0.0103(18) 0.038(2) -0.011(2)
C13 0.141(4) 0.089(3) 0.067(2) -0.018(2) -0.019(3) 0.024(3)
C12 0.095(3) 0.086(3) 0.099(3) -0.042(3) -0.014(3) 0.004(2)
C29 0.159(5) 0.058(2) 0.060(2) 0.0099(18) 0.054(3) 0.026(2)
C28 0.131(4) 0.066(3) 0.100(4) -0.014(2) 0.078(3) -0.026(3)
C32 0.065(2) 0.119(3) 0.101(3) 0.003(3) 0.002(2) -0.004(2)
C31 0.107(3) 0.123(4) 0.056(2) 0.004(2) 0.002(2) 0.033(3)
C30 0.100(3) 0.050(2) 0.0478(17) 0.0034(13) 0.0333(17) 0.0125(17)
C27 0.088(3) 0.081(3) 0.101(3) -0.016(3) 0.055(2) -0.031(2)
C24 0.093(3) 0.083(3) 0.086(3) 0.006(2) 0.005(2) 0.009(2)
C23 0.074(2) 0.071(2) 0.101(3) 0.004(2) 0.0184(19) -0.0115(17)
C19 0.134(3) 0.0512(18) 0.0490(17) 0.0121(14) 0.0260(18) 0.021(2)
C35 0.078(5) 0.165(9) 0.122(8) -0.034(8) -0.005(6) 0.009(6)
Cl2 0.164(3) 0.124(3) 0.149(3) -0.0317(19) -0.020(2) 0.0140(19)
Cl3 0.161(3) 0.202(4) 0.180(5) 0.050(4) 0.033(3) 0.056(3)
C35A 0.148(19) 0.22(2) 0.142(18) -0.042(18) 0.078(15) 0.021(16)
Cl2A 0.169(9) 0.59(3) 0.158(7) 0.096(12) 0.093(6) 0.174(14)
Cl3A 0.104(4) 0.221(11) 0.190(10) 0.050(8) 0.004(5) -0.009(5)

loop_
_atom_type_symbol
_atom_type_description
_atom_type_scat_dispersion_real
_atom_type_scat_dispersion_imag
_atom_type_scat_source
C C 0.0033 0.0016 'International Tables Vol C Tables 4.2.6.8 and 6.1.1.4'
H H 0.0000 0.0000 'International Tables Vol C Tables 4.2.6.8 and 6.1.1.4'
N N 0.0061 0.0033 'International Tables Vol C Tables 4.2.6.8 and 6.1.1.4'
Cl Cl 0.1484 0.1585 'International Tables Vol C Tables 4.2.6.8 and 6.1.1.4'
Pd Pd -0.9988 1.0072 'International Tables Vol C Tables 4.2.6.8 and 6.1.1.4'

loop_
_geom_angle_atom_site_label_1
_geom_angle_atom_site_label_2
_geom_angle_atom_site_label_3
_geom_angle
C33 Pd1 N1 94.66(15)
C33 Pd1 N2 173.27(12)
N1 Pd1 N2 78.64(13)
C33 Pd1 Cl1 89.75(12)
N1 Pd1 Cl1 175.41(13)
N2 Pd1 Cl1 96.93(9)
C15 C7 C6 103.4(2)
C15 C7 C8 103.7(2)
C6 C7 C8 108.7(2)
C15 C7 H7 113.4
C6 C7 H7 113.4
C8 C7 H7 113.4
C9 C10 C16 103.8(2)
C9 C10 C5 108.8(2)
C16 C10 C5 104.6(2)
C9 C10 H10 113.0
C16 C10 H10 113.0
C5 C10 H10 113.0
C1 C6 C5 119.6(3)
C1 C6 C7 125.7(3)
C5 C6 C7 114.7(3)
C4 C5 C6 120.8(3)
C4 C5 C10 126.5(3)
C6 C5 C10 112.7(2)
C11 C8 C9 120.4(3)
C11 C8 C7 126.0(3)
C9 C8 C7 113.5(3)
C14 C9 C8 120.6(3)
C14 C9 C10 125.1(3)
C8 C9 C10 114.2(2)
C15 N1 C25 118.2(2)
C15 N1 Pd1 114.2(2)
C25 N1 Pd1 127.5(2)
N1 C15 C16 117.6(2)
N1 C15 C7 129.5(3)
C16 C15 C7 112.8(2)
C16 N2 C17 120.7(3)
C16 N2 Pd1 110.6(3)
C17 N2 Pd1 128.6(2)
N2 C16 C15 118.5(3)
N2 C16 C10 130.5(3)
C15 C16 C10 110.9(2)
C22 C17 C18 122.9(3)
C22 C17 N2 118.9(3)
C18 C17 N2 118.1(3)
C17 C22 C21 118.0(3)
C17 C22 C23 121.1(3)
C21 C22 C23 120.9(3)
C17 C18 C19 116.3(3)
C17 C18 C24 122.1(3)
C19 C18 C24 121.6(3)
C30 C25 C26 122.7(3)
C30 C25 N1 120.8(3)
C26 C25 N1 116.4(3)
C2 C1 C6 119.2(3)
C2 C1 H1 120.4
C6 C1 H1 120.4
C3 C2 C1 120.2(3)
C3 C2 H2 119.9
C1 C2 H2 119.9
C5 C4 C3 119.3(3)
C5 C4 H4 120.3
C3 C4 H4 120.3
C27 C26 C25 117.9(4)
C27 C26 C32 121.0(4)
C25 C26 C32 121.1(3)
C8 C11 C12 118.4(4)
C8 C11 H11 120.8
C12 C11 H11 120.8
C2 C3 C4 120.8(3)
C2 C3 H3 119.6
C4 C3 H3 119.6
C13 C14 C9 118.4(4)
C13 C14 H14 120.8
C9 C14 H14 120.8
C21 C20 C19 120.8(3)
C21 C20 H20 119.6
C19 C20 H20 119.6
C20 C21 C22 120.9(3)
C20 C21 H21 119.5
C22 C21 H21 119.5
Pd1 C33 H33A 109.5
Pd1 C33 H33B 109.5
H33A C33 H33B 109.5
Pd1 C33 H33C 109.5
H33A C33 H33C 109.5
H33B C33 H33C 109.5
C12 C13 C14 121.2(4)
C12 C13 H13 119.4
C14 C13 H13 119.4
C13 C12 C11 121.1(4)
C13 C12 H12 119.5
C11 C12 H12 119.5
C28 C29 C30 119.9(4)
C28 C29 H29 120.0
C30 C29 H29 120.0
C27 C28 C29 122.7(4)
C27 C28 H28 118.7
C29 C28 H28 118.7
C26 C32 H32A 109.5
C26 C32 H32B 109.5
H32A C32 H32B 109.5
C26 C32 H32C 109.5
H32A C32 H32C 109.5
H32B C32 H32C 109.5
C30 C31 H31A 109.5
C30 C31 H31B 109.5
H31A C31 H31B 109.5
C30 C31 H31C 109.5
H31A C31 H31C 109.5
H31B C31 H31C 109.5
C25 C30 C29 115.6(4)
C25 C30 C31 120.5(3)
C29 C30 C31 123.9(4)
C28 C27 C26 121.1(4)
C28 C27 H27 119.4
C26 C27 H27 119.4
C18 C24 H24A 109.5
C18 C24 H24B 109.5
H24A C24 H24B 109.5
C18 C24 H24C 109.5
H24A C24 H24C 109.5
H24B C24 H24C 109.5
C22 C23 H23A 109.5
C22 C23 H23B 109.5
H23A C23 H23B 109.5
C22 C23 H23C 109.5
H23A C23 H23C 109.5
H23B C23 H23C 109.5
C20 C19 C18 121.1(3)
C20 C19 H19 119.5
C18 C19 H19 119.5
Cl2 C35 Cl3 113.2(5)
Cl2 C35 H35A 108.9
Cl3 C35 H35A 108.9
Cl2 C35 H35B 108.9
Cl3 C35 H35B 108.9
H35A C35 H35B 107.8
Cl3A C35A Cl2A 107.5(17)
Cl3A C35A H35C 110.2
Cl2A C35A H35C 110.2
Cl3A C35A H35D 110.2
Cl2A C35A H35D 110.2
H35C C35A H35D 108.5

loop_
_geom_bond_atom_site_label_1
_geom_bond_atom_site_label_2
_geom_bond_distance
Pd1 C33 2.038(5)
Pd1 N1 2.0602(19)
Pd1 N2 2.190(4)
Pd1 Cl1 2.2747(7)
C7 C15 1.509(4)
C7 C6 1.519(4)
C7 C8 1.524(4)
C7 H7 0.9800
C10 C9 1.512(4)
C10 C16 1.525(3)
C10 C5 1.530(4)
C10 H10 0.9800
C6 C1 1.391(4)
C6 C5 1.402(4)
C5 C4 1.363(4)
C8 C11 1.364(5)
C8 C9 1.400(4)
C9 C14 1.389(4)
N1 C15 1.290(4)
N1 C25 1.438(4)
C15 C16 1.497(4)
N2 C16 1.258(4)
N2 C17 1.448(4)
C17 C22 1.383(4)
C17 C18 1.391(4)
C22 C21 1.397(4)
C22 C23 1.485(5)
C18 C19 1.418(5)
C18 C24 1.488(5)
C25 C30 1.371(4)
C25 C26 1.407(4)
C1 C2 1.384(6)
C1 H1 0.9300
C2 C3 1.382(6)
C2 H2 0.9300
C4 C3 1.383(5)
C4 H4 0.9300
C26 C27 1.377(5)
C26 C32 1.499(6)
C11 C12 1.403(7)
C11 H11 0.9300
C3 H3 0.9300
C14 C13 1.373(7)
C14 H14 0.9300
C20 C21 1.352(5)
C20 C19 1.371(6)
C20 H20 0.9300
C21 H21 0.9300
C33 H33A 0.9600
C33 H33B 0.9600
C33 H33C 0.9600
C13 C12 1.361(8)
C13 H13 0.9300
C12 H12 0.9300
C29 C28 1.374(8)
C29 C30 1.433(6)
C29 H29 0.9300
C28 C27 1.298(8)
C28 H28 0.9300
C32 H32A 0.9600
C32 H32B 0.9600
C32 H32C 0.9600
C31 C30 1.486(6)
C31 H31A 0.9600
C31 H31B 0.9600
C31 H31C 0.9600
C27 H27 0.9300
C24 H24A 0.9600
C24 H24B 0.9600
C24 H24C 0.9600
C23 H23A 0.9600
C23 H23B 0.9600
C23 H23C 0.9600
C19 H19 0.9300
C35 Cl2 1.678(14)
C35 Cl3 1.746(13)
C35 H35A 0.9700
C35 H35B 0.9700
C35A Cl3A 1.53(3)
C35A Cl2A 1.90(3)
C35A H35C 0.9700
C35A H35D 0.9700

loop_
_geom_torsion_atom_site_label_1
_geom_torsion_atom_site_label_2
_geom_torsion_atom_site_label_3
_geom_torsion_atom_site_label_4
_geom_torsion
C15 C7 C6 C1 119.6(3)
C8 C7 C6 C1 -130.6(3)
C15 C7 C6 C5 -58.6(3)
C8 C7 C6 C5 51.2(3)
C1 C6 C5 C4 2.2(4)
C7 C6 C5 C4 -179.5(3)
C1 C6 C5 C10 -177.4(3)
C7 C6 C5 C10 1.0(3)
C9 C10 C5 C4 127.7(3)
C16 C10 C5 C4 -121.9(3)
C9 C10 C5 C6 -52.8(3)
C16 C10 C5 C6 57.6(3)
C15 C7 C8 C11 -118.2(3)
C6 C7 C8 C11 132.2(3)
C15 C7 C8 C9 57.9(3)
C6 C7 C8 C9 -51.7(3)
C11 C8 C9 C14 -0.6(4)
C7 C8 C9 C14 -177.0(3)
C11 C8 C9 C10 176.4(3)
C7 C8 C9 C10 0.0(3)
C16 C10 C9 C14 118.4(3)
C5 C10 C9 C14 -130.7(3)
C16 C10 C9 C8 -58.4(3)
C5 C10 C9 C8 52.5(3)
C33 Pd1 N1 C15 -173.5(3)
N2 Pd1 N1 C15 5.9(2)
Cl1 Pd1 N1 C15 -9.2(17)
C33 Pd1 N1 C25 10.1(3)
N2 Pd1 N1 C25 -170.5(3)
Cl1 Pd1 N1 C25 174.4(13)
C25 N1 C15 C16 171.1(3)
Pd1 N1 C15 C16 -5.6(3)
C25 N1 C15 C7 -4.3(5)
Pd1 N1 C15 C7 178.9(2)
C6 C7 C15 N1 -127.5(3)
C8 C7 C15 N1 119.0(3)
C6 C7 C15 C16 56.9(3)
C8 C7 C15 C16 -56.6(3)
C33 Pd1 N2 C16 0(3)
N1 Pd1 N2 C16 -5.4(3)
Cl1 Pd1 N2 C16 173.4(3)
C33 Pd1 N2 C17 176(2)
N1 Pd1 N2 C17 171.3(4)
Cl1 Pd1 N2 C17 -9.9(3)
C17 N2 C16 C15 -172.7(3)
Pd1 N2 C16 C15 4.2(4)
C17 N2 C16 C10 3.8(6)
Pd1 N2 C16 C10 -179.3(2)
N1 C15 C16 N2 0.7(4)
C7 C15 C16 N2 176.9(3)
N1 C15 C16 C10 -176.5(3)
C7 C15 C16 C10 -0.3(3)
C9 C10 C16 N2 -119.6(4)
C5 C10 C16 N2 126.4(4)
C9 C10 C16 C15 57.2(3)
C5 C10 C16 C15 -56.8(3)
C16 N2 C17 C22 -94.8(4)
Pd1 N2 C17 C22 88.9(4)
C16 N2 C17 C18 89.9(4)
Pd1 N2 C17 C18 -86.4(4)
C18 C17 C22 C21 -2.4(4)
N2 C17 C22 C21 -177.4(3)
C18 C17 C22 C23 177.7(3)
N2 C17 C22 C23 2.7(4)
C22 C17 C18 C19 3.2(4)
N2 C17 C18 C19 178.3(3)
C22 C17 C18 C24 -176.5(3)
N2 C17 C18 C24 -1.4(4)
C15 N1 C25 C30 88.9(4)
Pd1 N1 C25 C30 -94.8(3)
C15 N1 C25 C26 -92.0(4)
Pd1 N1 C25 C26 84.3(3)
C5 C6 C1 C2 -1.7(4)
C7 C6 C1 C2 -179.9(3)
C6 C1 C2 C3 -0.1(5)
C6 C5 C4 C3 -0.8(5)
C10 C5 C4 C3 178.7(3)
C30 C25 C26 C27 -1.3(5)
N1 C25 C26 C27 179.7(3)
C30 C25 C26 C32 -178.9(4)
N1 C25 C26 C32 2.0(5)
C9 C8 C11 C12 -0.4(5)
C7 C8 C11 C12 175.5(3)
C1 C2 C3 C4 1.6(5)
C5 C4 C3 C2 -1.1(5)
C8 C9 C14 C13 1.7(5)
C10 C9 C14 C13 -175.0(3)
C19 C20 C21 C22 -1.0(5)
C17 C22 C21 C20 1.2(4)
C23 C22 C21 C20 -178.9(3)
C9 C14 C13 C12 -1.7(6)
C14 C13 C12 C11 0.7(7)
C8 C11 C12 C13 0.3(6)
C30 C29 C28 C27 1.7(6)
C26 C25 C30 C29 1.9(4)
N1 C25 C30 C29 -179.1(3)
C26 C25 C30 C31 179.5(3)
N1 C25 C30 C31 -1.5(5)
C28 C29 C30 C25 -2.0(5)
C28 C29 C30 C31 -179.5(4)
C29 C28 C27 C26 -1.0(7)
C25 C26 C27 C28 0.8(6)
C32 C26 C27 C28 178.4(4)
C21 C20 C19 C18 2.0(5)
C17 C18 C19 C20 -3.0(5)
C24 C18 C19 C20 176.7(3)
